data_2202299
loop_
_publ_author_name
'Harrison, William T. A.'

_publ_section_title
;
 4-Aza-1-azoniabicyclo[2.2.2]octane dihydrogenphosphite
;
_journal_issue 9
_journal_name_full 'Acta Crystallographica Section E'
_journal_page_first o1351
_journal_page_last o1353
_journal_paper_doi 10.1107/S1600536803018130
_journal_volume 59
_journal_year 2003
_chemical_formula_iupac 'C6 H13 N2 1+, H2 O3 P 1-'
_chemical_formula_moiety 'C6 H13 N2 1+, H2 O3 P 1-'
_chemical_formula_sum 'C6 H15 N2 O3 P'
_chemical_formula_weight 194.17
_chemical_name_common 'dabconium phosphite'
_chemical_name_systematic
;
4-Aza-1-azoniabicyclo[2.2.2]octane dihydrogenphosphite
;
_space_group_IT_number 19
_symmetry_cell_setting orthorhombic
_symmetry_space_group_name_Hall 'P 2ac 2ab'
_symmetry_space_group_name_H-M 'P 21 21 21'
_atom_sites_solution_hydrogens 'difmap (O-H, N-H) and geom (C-H, P-H)'
_atom_sites_solution_primary direct
_audit_creation_method SHELXL-97
_cell_angle_alpha 90.00
_cell_angle_beta 90.00
_cell_angle_gamma 90.00
_cell_formula_units_Z 4
_cell_length_a 6.6418(4)
_cell_length_b 9.9428(6)
_cell_length_c 14.0575(8)
_cell_measurement_reflns_used 3200
_cell_measurement_temperature 293(2)
_cell_measurement_theta_max 27.27
_cell_measurement_theta_min 2.51
_cell_volume 928.33(10)
_computing_cell_refinement 'SAINT (Bruker, 1999)'
_computing_data_collection 'SMART (Bruker, 1999)'
_computing_data_reduction SAINT
_computing_molecular_graphics 'ORTEP-3 (Farrugia, 1997) and ATOMS (Shape Software, 1999)'
_computing_publication_material SHELXL97
_computing_structure_refinement SHELXL97
_computing_structure_solution 'SHELXS97 (Sheldrick, 1997)'
_diffrn_ambient_temperature 293(2)
_diffrn_measured_fraction_theta_full 1.000
_diffrn_measured_fraction_theta_max 1.000
_diffrn_measurement_device_type 'Bruker SMART1000 CCD'
_diffrn_measurement_method \w
_diffrn_radiation_monochromator graphite
_diffrn_radiation_source 'fine-focus sealed tube'
_diffrn_radiation_type MoK\a
_diffrn_radiation_wavelength 0.71073
_diffrn_reflns_av_R_equivalents 0.0277
_diffrn_reflns_av_sigmaI/netI 0.0264
_diffrn_reflns_limit_h_max 8
_diffrn_reflns_limit_h_min -7
_diffrn_reflns_limit_k_max 12
_diffrn_reflns_limit_k_min -10
_diffrn_reflns_limit_l_max 17
_diffrn_reflns_limit_l_min -18
_diffrn_reflns_number 6962
_diffrn_reflns_theta_full 27.50
_diffrn_reflns_theta_max 27.50
_diffrn_reflns_theta_min 2.51
_diffrn_standards_decay_% 0
_exptl_absorpt_coefficient_mu 0.269
_exptl_absorpt_correction_T_max 0.990
_exptl_absorpt_correction_T_min 0.886
_exptl_absorpt_correction_type multi-scan
_exptl_absorpt_process_details '(SADABS; Bruker, 1999)'
_exptl_crystal_colour colourless
_exptl_crystal_density_diffrn 1.389
_exptl_crystal_density_method 'not measured'
_exptl_crystal_description slab
_exptl_crystal_F_000 416
_exptl_crystal_size_max 0.45
_exptl_crystal_size_mid 0.15
_exptl_crystal_size_min 0.07
_refine_diff_density_max 0.231
_refine_diff_density_min -0.261
_refine_ls_abs_structure_details 'Flack (1983), 881 Friedel pairs'
_refine_ls_abs_structure_Flack 0.15(12)
_refine_ls_extinction_method none
_refine_ls_goodness_of_fit_ref 1.042
_refine_ls_hydrogen_treatment constr
_refine_ls_matrix_type full
_refine_ls_number_parameters 110
_refine_ls_number_reflns 2139
_refine_ls_number_restraints 0
_refine_ls_restrained_S_all 1.042
_refine_ls_R_factor_all 0.0441
_refine_ls_R_factor_gt 0.0366
_refine_ls_shift/su_max 0.001
_refine_ls_shift/su_mean 0.000
_refine_ls_structure_factor_coef Fsqd
_refine_ls_weighting_details 'calc w = 1/[\s^2^(Fo^2^)+(0.0606P)^2^+0.0257P] where P = (Fo^2^+2Fc^2^)/3'
_refine_ls_weighting_scheme calc
_refine_ls_wR_factor_gt 0.0942
_refine_ls_wR_factor_ref 0.0979
_reflns_number_gt 1861
_reflns_number_total 2139
_reflns_threshold_expression I>2\s(I)
_cod_data_source_file br6113.cif
_cod_data_source_block I
_cod_database_code 2202299
_cod_database_fobs_code 2202299

loop_
_symmetry_equiv_pos_as_xyz
'x, y, z'
'-x+1/2, -y, z+1/2'
'-x, y+1/2, -z+1/2'
'x+1/2, -y+1/2, -z'

loop_
_atom_site_label
_atom_site_fract_x
_atom_site_fract_y
_atom_site_fract_z
_atom_site_U_iso_or_equiv
_atom_site_adp_type
_atom_site_calc_flag
_atom_site_refinement_flags
_atom_site_occupancy
_atom_site_disorder_assembly
_atom_site_disorder_group
_atom_site_type_symbol
P1 0.72109(8) 0.62955(5) 0.58804(4) 0.04115(15) Uani d . 1 . . P
H1 0.6694 0.5401 0.5231 0.049 Uiso calc R 1 . . H
O1 0.9539(2) 0.64524(19) 0.58243(12) 0.0655(5) Uani d . 1 . . O
H2 1.0090 0.6853 0.5241 0.079 Uiso d R 1 . . H
O2 0.6770(3) 0.5684(2) 0.68263(12) 0.0697(6) Uani d . 1 . . O
O3 0.6123(3) 0.75504(19) 0.56514(13) 0.0698(5) Uani d . 1 . . O
N1 0.3717(3) 0.61178(18) 0.79192(12) 0.0432(4) Uani d . 1 . . N
H3 0.4784 0.6026 0.7518 0.052 Uiso calc R 1 . . H
N2 0.0775(3) 0.63634(19) 0.90403(15) 0.0540(4) Uani d . 1 . . N
C1 0.2246(4) 0.5024(2) 0.77401(16) 0.0515(5) Uani d . 1 . . C
H4 0.2900 0.4156 0.7800 0.062 Uiso calc R 1 . . H
H5 0.1708 0.5101 0.7101 0.062 Uiso calc R 1 . . H
C2 0.0544(4) 0.5145(2) 0.84689(19) 0.0597(6) Uani d . 1 . . C
H6 -0.0740 0.5168 0.8141 0.072 Uiso calc R 1 . . H
H7 0.0555 0.4364 0.8882 0.072 Uiso calc R 1 . . H
C3 0.4417(4) 0.6009(3) 0.89150(17) 0.0682(8) Uani d . 1 . . C
H8 0.5471 0.6663 0.9035 0.082 Uiso calc R 1 . . H
H9 0.4959 0.5118 0.9031 0.082 Uiso calc R 1 . . H
C4 0.2638(5) 0.6269(4) 0.95691(18) 0.0770(8) Uani d . 1 . . C
H10 0.2537 0.5544 1.0029 0.092 Uiso calc R 1 . . H
H11 0.2858 0.7100 0.9915 0.092 Uiso calc R 1 . . H
C5 0.2721(5) 0.7432(2) 0.7746(2) 0.0652(7) Uani d . 1 . . C
H12 0.2341 0.7510 0.7082 0.078 Uiso calc R 1 . . H
H13 0.3634 0.8162 0.7899 0.078 Uiso calc R 1 . . H
C6 0.0845(4) 0.7503(2) 0.8380(2) 0.0652(7) Uani d . 1 . . C
H14 0.0860 0.8337 0.8738 0.078 Uiso calc R 1 . . H
H15 -0.0352 0.7498 0.7985 0.078 Uiso calc R 1 . . H

loop_
_atom_site_aniso_label
_atom_site_aniso_U_11
_atom_site_aniso_U_22
_atom_site_aniso_U_33
_atom_site_aniso_U_12
_atom_site_aniso_U_13
_atom_site_aniso_U_23
P1 0.0450(3) 0.0391(2) 0.0394(2) 0.0019(2) -0.0010(2) 0.0008(2)
O1 0.0491(9) 0.0900(13) 0.0575(9) 0.0011(9) 0.0012(8) 0.0288(11)
O2 0.0639(12) 0.0796(12) 0.0657(11) 0.0160(10) 0.0243(9) 0.0282(10)
O3 0.0758(13) 0.0634(10) 0.0702(12) 0.0191(9) -0.0149(9) 0.0115(9)
N1 0.0410(8) 0.0435(9) 0.0450(8) 0.0003(7) 0.0036(7) 0.0014(8)
N2 0.0542(10) 0.0473(10) 0.0607(10) 0.0074(9) 0.0144(9) 0.0016(11)
C1 0.0593(14) 0.0393(10) 0.0558(12) -0.0046(10) 0.0007(11) -0.0043(9)
C2 0.0515(14) 0.0450(12) 0.0825(17) -0.0061(10) 0.0080(13) 0.0028(12)
C3 0.0520(14) 0.097(2) 0.0553(13) -0.0019(13) -0.0110(10) -0.0049(14)
C4 0.0820(19) 0.103(2) 0.0457(12) 0.0073(19) -0.0005(13) -0.0099(15)
C5 0.0828(19) 0.0349(10) 0.0778(16) 0.0053(12) 0.0222(15) 0.0121(11)
C6 0.0681(16) 0.0369(12) 0.0908(19) 0.0101(11) 0.0117(15) 0.0019(13)

loop_
_atom_type_symbol
_atom_type_description
_atom_type_scat_dispersion_real
_atom_type_scat_dispersion_imag
_atom_type_scat_source
C C 0.0033 0.0016 'International Tables Vol C Tables 4.2.6.8 and 6.1.1.4'
H H 0.0000 0.0000 'International Tables Vol C Tables 4.2.6.8 and 6.1.1.4'
N N 0.0061 0.0033 'International Tables Vol C Tables 4.2.6.8 and 6.1.1.4'
O O 0.0106 0.0060 'International Tables Vol C Tables 4.2.6.8 and 6.1.1.4'
P P 0.1023 0.0942 'International Tables Vol C Tables 4.2.6.8 and 6.1.1.4'

loop_
_geom_angle_atom_site_label_1
_geom_angle_atom_site_label_2
_geom_angle_atom_site_label_3
_geom_angle
_geom_angle_publ_flag
O3 P1 O2 116.25(11) yes
O3 P1 O1 112.98(12) yes
O2 P1 O1 106.34(10) yes
O3 P1 H1 106.9 ?
O2 P1 H1 106.9 ?
O1 P1 H1 106.9 ?
P1 O1 H2 117.0 ?
C3 N1 C1 108.32(19) ?
C3 N1 C5 111.1(2) ?
C1 N1 C5 108.90(19) ?
C3 N1 H3 109.5 ?
C1 N1 H3 109.5 ?
C5 N1 H3 109.5 ?
C4 N2 C2 108.5(2) ?
C4 N2 C6 110.4(2) ?
C2 N2 C6 107.24(19) ?
N1 C1 C2 108.39(17) ?
N1 C1 H4 110.0 ?
C2 C1 H4 110.0 ?
N1 C1 H5 110.0 ?
C2 C1 H5 110.0 ?
H4 C1 H5 108.4 ?
N2 C2 C1 110.81(19) ?
N2 C2 H6 109.5 ?
C1 C2 H6 109.5 ?
N2 C2 H7 109.5 ?
C1 C2 H7 109.5 ?
H6 C2 H7 108.1 ?
N1 C3 C4 108.4(2) ?
N1 C3 H8 110.0 ?
C4 C3 H8 110.0 ?
N1 C3 H9 110.0 ?
C4 C3 H9 110.0 ?
H8 C3 H9 108.4 ?
N2 C4 C3 111.43(19) ?
N2 C4 H10 109.3 ?
C3 C4 H10 109.3 ?
N2 C4 H11 109.3 ?
C3 C4 H11 109.3 ?
H10 C4 H11 108.0 ?
N1 C5 C6 107.86(18) ?
N1 C5 H12 110.1 ?
C6 C5 H12 110.1 ?
N1 C5 H13 110.1 ?
C6 C5 H13 110.1 ?
H12 C5 H13 108.4 ?
N2 C6 C5 111.02(19) ?
N2 C6 H14 109.4 ?
C5 C6 H14 109.4 ?
N2 C6 H15 109.4 ?
C5 C6 H15 109.4 ?
H14 C6 H15 108.0 ?

loop_
_geom_bond_atom_site_label_1
_geom_bond_atom_site_label_2
_geom_bond_site_symmetry_2
_geom_bond_distance
_geom_bond_publ_flag
P1 O3 . 1.4774(19) yes
P1 O2 . 1.4910(16) yes
P1 O1 . 1.5561(18) yes
P1 H1 . 1.3200 ?
O1 H2 . 0.9825 ?
N1 C3 . 1.479(3) ?
N1 C1 . 1.483(3) ?
N1 C5 . 1.485(3) ?
N1 H3 . 0.9100 ?
N2 C4 . 1.447(4) ?
N2 C2 . 1.462(3) ?
N2 C6 . 1.465(3) ?
C1 C2 . 1.530(3) ?
C1 H4 . 0.9700 ?
C1 H5 . 0.9700 ?
C2 H6 . 0.9700 ?
C2 H7 . 0.9700 ?
C3 C4 . 1.519(4) ?
C3 H8 . 0.9700 ?
C3 H9 . 0.9700 ?
C4 H10 . 0.9700 ?
C4 H11 . 0.9700 ?
C5 C6 . 1.534(4) ?
C5 H12 . 0.9700 ?
C5 H13 . 0.9700 ?
C6 H14 . 0.9700 ?
C6 H15 . 0.9700 ?

loop_
_geom_hbond_atom_site_label_D
_geom_hbond_atom_site_label_H
_geom_hbond_atom_site_label_A
_geom_hbond_site_symmetry_A
_geom_hbond_distance_DH
_geom_hbond_distance_HA
_geom_hbond_distance_DA
_geom_hbond_angle_DHA
_geom_hbond_publ_flag
O1 H2 O3 4_566 0.98 1.55 2.528(2) 176 yes
N1 H3 O2 . 0.91 1.67 2.580(2) 174 yes

loop_
_cod_related_entry_id
_cod_related_entry_database
_cod_related_entry_code
1 ChemSpider 21131544
